data_7247683
loop_
_publ_author_name
'Roy, Subhadip'
'Mal, Susital'
'Banik, Rupak'
'Das, Subrata'
'Dlh\'a\<n, \<Lubor'
'Titi\<s, J\'an'
'Bo\<ca, Roman'
'Kirillov, Alexander M.'
'Novikov, Alexander S.'
'Hazendonk, Paul'
'Butcher, Ray J.'
'Bauza, Antonio'
'Frontera, Antonio'

_publ_section_title
;
 Two isostructural complexes of Ni(ii) and Zn(ii) with violurate and
 pyridine: a detailed structural, theoretical, magnetic, and NMR
 investigation
;
_journal_issue 46
_journal_name_full CrystEngComm
_journal_page_first 6503
_journal_page_last 6511
_journal_paper_doi 10.1039/D3CE00871A
_journal_volume 25
_journal_year 2023
_chemical_formula_moiety 'C22 H22 N8 O8 Zn, 3(H2 O)'
_chemical_formula_sum 'C22 H28 N8 O11 Zn'
_chemical_formula_weight 645.89
_space_group_crystal_system triclinic
_space_group_IT_number 2
_space_group_name_Hall '-P 1'
_space_group_name_H-M_alt 'P -1'
_atom_sites_solution_hydrogens mixed
_atom_sites_solution_primary dual
_audit_creation_date 2023-10-08
_audit_creation_method
;
Olex2 1.5
(compiled 2023.08.24 svn.re1ec1418 for OlexSys, GUI svn.r6817)
;
_audit_update_record
;
2023-10-21 deposited with the CCDC.	2023-11-07 downloaded from the CCDC.
;
_cell_angle_alpha 113.663(9)
_cell_angle_beta 106.663(8)
_cell_angle_gamma 98.980(7)
_cell_formula_units_Z 2
_cell_length_a 11.1064(9)
_cell_length_b 12.1528(11)
_cell_length_c 12.3032(12)
_cell_measurement_reflns_used 8428
_cell_measurement_temperature 123(2)
_cell_measurement_theta_max 26.462
_cell_measurement_theta_min 2.525
_cell_volume 1385.8(3)
_computing_cell_refinement 'Bruker Apex 2'
_computing_data_collection 'Bruker Apex 2'
_computing_data_reduction 'Bruker Saint'
_computing_molecular_graphics 'Olex2 1.5 (Dolomanov et al., 2009)'
_computing_publication_material 'Olex2 1.5 (Dolomanov et al., 2009)'
_computing_structure_refinement 'SHELXL-2019/2 (Sheldrick, 2019)'
_computing_structure_solution 'olex2.solve (Bourhis et al., 2015)'
_diffrn_ambient_temperature 123(2)
_diffrn_measured_fraction_theta_full 0.980
_diffrn_measured_fraction_theta_max 0.847
_diffrn_measurement_device_type 'Bruker Apex 2'
_diffrn_measurement_method '\w scans'
_diffrn_radiation_type MoK\a
_diffrn_radiation_wavelength 0.71073
_diffrn_reflns_av_R_equivalents 0.0285
_diffrn_reflns_av_unetI/netI 0.0822
_diffrn_reflns_Laue_measured_fraction_full 0.980
_diffrn_reflns_Laue_measured_fraction_max 0.847
_diffrn_reflns_limit_h_max 11
_diffrn_reflns_limit_h_min -16
_diffrn_reflns_limit_k_max 17
_diffrn_reflns_limit_k_min -18
_diffrn_reflns_limit_l_max 16
_diffrn_reflns_limit_l_min -19
_diffrn_reflns_number 11499
_diffrn_reflns_point_group_measured_fraction_full 0.980
_diffrn_reflns_point_group_measured_fraction_max 0.847
_diffrn_reflns_theta_full 25.500
_diffrn_reflns_theta_max 33.851
_diffrn_reflns_theta_min 3.458
_exptl_absorpt_coefficient_mu 0.959
_exptl_absorpt_correction_T_max 0.734
_exptl_absorpt_correction_T_min 0.698
_exptl_absorpt_correction_type multi-scan
_exptl_absorpt_process_details 'Sadabs (Sheldrick, 1996)'
_exptl_crystal_colour purple
_exptl_crystal_density_diffrn 1.548
_exptl_crystal_description prismatic
_exptl_crystal_F_000 668
_exptl_crystal_size_max 0.21
_exptl_crystal_size_mid 0.18
_exptl_crystal_size_min 0.13
_refine_diff_density_max 0.781
_refine_diff_density_min -0.502
_refine_diff_density_rms 0.074
_refine_ls_extinction_method none
_refine_ls_goodness_of_fit_ref 1.016
_refine_ls_hydrogen_treatment mixed
_refine_ls_matrix_type full
_refine_ls_number_parameters 427
_refine_ls_number_reflns 9459
_refine_ls_number_restraints 35
_refine_ls_restrained_S_all 1.014
_refine_ls_R_factor_all 0.1111
_refine_ls_R_factor_gt 0.0638
_refine_ls_shift/su_max 0.000
_refine_ls_shift/su_mean 0.000
_refine_ls_structure_factor_coef Fsqd
_refine_ls_weighting_details 'w=1/[\s^2^(Fo^2^)+(0.0589P)^2^] where P=(Fo^2^+2Fc^2^)/3'
_refine_ls_weighting_scheme calc
_refine_ls_wR_factor_gt 0.1304
_refine_ls_wR_factor_ref 0.1583
_reflns_Friedel_coverage 0.000
_reflns_number_gt 5823
_reflns_number_total 9459
_reflns_threshold_expression 'I > 2\s(I)'
_cod_data_source_file d3ce00871a2.cif
_cod_data_source_block 2
_cod_depositor_comments 'Adding full bibliography for 7247682--7247683.cif.'
_cod_original_cell_volume 1385.8(2)
_cod_database_code 7247683
_shelx_shelxl_version_number 2019/3
_shelx_space_group_comment
;
The symmetry employed for this shelxl refinement is uniquely defined
by the following loop, which should always be used as a source of
symmetry information in preference to the above space-group names.
They are only intended as comments.
;
_olex2_refinement_description
;
1. Restrained distances
 O1W-H1WA = O1W-H1WB
 0.82 with sigma of 0.01
 H1WA-H1WB
 1.297 with sigma of 0.01
 O2W-H2WA = O2W-H2WB
 0.82 with sigma of 0.01
 H2WA-H2WB
 1.297 with sigma of 0.01
2. Uiso/Uaniso restraints and constraints
Uanis(O11) = Uanis(O11A)
Uanis(O12) = Uanis(O12A)
Uanis(O13) = Uanis(O13A)
Uanis(O14) = Uanis(O14A)
Uanis(N11) = Uanis(N11A)
Uanis(N12) = Uanis(N12A)
Uanis(N13) = Uanis(N13A)
Uanis(C11) = Uanis(C11A)
Uanis(C12) = Uanis(C12A)
Uanis(C13) = Uanis(C13A)
Uanis(C14) = Uanis(C14A)
Uanis(C15) = Uanis(C15A)
Uanis(C16) = Uanis(C16A)
3. Same fragment restrains
{O11, O13, O14, N12, N13, C11, C12, C13, C14, C15, C16} sigma for 1-2: 0.02,
1-3: 0.04
as in
{O11A, O13A, O14A, N12A, N13A, C11A, C12A, C13A, C14A, C15A, C16A}
4. Others
 Sof(O12A)=Sof(N11A)=Sof(O11A)=Sof(O13A)=Sof(O14A)=Sof(N12A)=Sof(N13A)=
 Sof(C11A)=Sof(C12A)=Sof(C13A)=Sof(C14A)=Sof(C15A)=Sof(H15D)=Sof(H15E)=
 Sof(H15F)=Sof(C16A)=Sof(H16D)=Sof(H16E)=Sof(H16F)=1-FVAR(1)
 Sof(O12)=Sof(N11)=Sof(O11)=Sof(O13)=Sof(O14)=Sof(N12)=Sof(N13)=Sof(C11)=
 Sof(C12)=Sof(C13)=Sof(C14)=Sof(C15)=Sof(H15A)=Sof(H15B)=Sof(H15C)=Sof(C16)=
 Sof(H16A)=Sof(H16B)=Sof(H16C)=FVAR(1)
 Sof(H25D)=Sof(H25E)=Sof(H25F)=1-FVAR(2)
 Sof(H25A)=Sof(H25B)=Sof(H25C)=FVAR(2)
5.a Me refined with riding coordinates:
 C15A(H15D,H15E,H15F), C16A(H16D,H16E,H16F)
5.b Aromatic/amide H refined with riding coordinates:
 C32(H32), C33(H33), C34(H34), C35(H35), C36(H36), C42(H42), C43(H43),
 C44(H44), C45(H45), C46(H46)
5.c Idealised Me refined as rotating group:
 C15(H15A,H15B,H15C), C16(H16A,H16B,H16C), C25(H25A,H25B,H25C), C25(H25D,H25E,
 H25F), C26(H26A,H26B,H26C)
;
_smtbx_masks_void_probe_radius 1.2
_smtbx_masks_void_truncation_radius 1.2
_olex2_submission_special_instructions 'No special instructions were received'

loop_
_space_group_symop_operation_xyz
'x, y, z'
'-x, -y, -z'

loop_
_atom_site_label
_atom_site_type_symbol
_atom_site_fract_x
_atom_site_fract_y
_atom_site_fract_z
_atom_site_U_iso_or_equiv
_atom_site_adp_type
_atom_site_occupancy
_atom_site_site_symmetry_order
_atom_site_calc_flag
_atom_site_refinement_flags_posn
_atom_site_refinement_flags_adp
_atom_site_refinement_flags_occupancy
_atom_site_disorder_assembly
_atom_site_disorder_group
Zn1 Zn 0.23521(3) 0.49110(3) 0.29041(3) 0.03511(9) Uani 1 1 d . . . . .
O1W O -0.4522(3) 0.0544(3) -0.3612(3) 0.1162(13) Uani 1 1 d D . . . .
H1WA H -0.3737(11) 0.067(4) -0.348(4) 0.174 Uiso 1 1 d D U . . .
H1WB H -0.489(3) -0.0169(11) -0.4212(8) 0.174 Uiso 1 1 d D U . . .
O2W O 0.4994(4) 0.0950(4) 0.2382(5) 0.1618(18) Uani 1 1 d D . . . .
H2WA H 0.497(4) 0.062(3) 0.1635(14) 0.243 Uiso 1 1 d D U . . .
H2WB H 0.493(6) 0.0367(14) 0.2559(18) 0.243 Uiso 1 1 d D U . . .
O12 O 0.3545(3) 0.2699(3) 0.2289(3) 0.0560(8) Uani 0.832(3) 1 d . . P A 1
N11 N 0.2513(3) 0.2998(3) 0.1987(3) 0.0386(7) Uani 0.832(3) 1 d . . P A 1
O11 O 0.0369(3) 0.3694(3) 0.1623(3) 0.0402(7) Uani 0.832(3) 1 d D . P A 1
O13 O -0.1865(4) 0.0326(4) -0.2311(4) 0.0638(10) Uani 0.832(3) 1 d D . P A 1
O14 O 0.2214(3) 0.0474(3) -0.0010(3) 0.0584(8) Uani 0.832(3) 1 d D . P A 1
N12 N -0.0781(3) 0.1971(4) -0.0306(4) 0.0396(7) Uani 0.832(3) 1 d D . P A 1
N13 N 0.0209(4) 0.0453(4) -0.1195(4) 0.0448(7) Uani 0.832(3) 1 d D . P A 1
C11 C 0.0363(4) 0.2690(3) 0.0768(3) 0.0331(8) Uani 0.832(3) 1 d D . P A 1
C12 C -0.0875(4) 0.0874(4) -0.1338(4) 0.0444(7) Uani 0.832(3) 1 d D . P A 1
C13 C 0.1365(4) 0.0993(4) -0.0064(4) 0.0400(8) Uani 0.832(3) 1 d D . P A 1
C14 C 0.1455(4) 0.2195(3) 0.0907(4) 0.0353(8) Uani 0.832(3) 1 d D . P A 1
C15 C -0.1935(4) 0.2421(5) -0.0418(6) 0.0614(12) Uani 0.832(3) 1 d D . P A 1
H15A H -0.181892 0.307557 0.042862 0.092 Uiso 0.832(3) 1 calc R U P A 1
H15B H -0.272871 0.171502 -0.074165 0.092 Uiso 0.832(3) 1 calc R U P A 1
H15C H -0.203047 0.277439 -0.101638 0.092 Uiso 0.832(3) 1 calc R U P A 1
C16 C 0.0123(6) -0.0705(5) -0.2292(4) 0.0660(14) Uani 0.832(3) 1 d D . P A 1
H16A H -0.077623 -0.129229 -0.270548 0.099 Uiso 0.832(3) 1 calc R U P A 1
H16B H 0.074900 -0.110290 -0.198578 0.099 Uiso 0.832(3) 1 calc R U P A 1
H16C H 0.033938 -0.048998 -0.291537 0.099 Uiso 0.832(3) 1 calc R U P A 1
O12A O 0.3186(13) 0.3380(14) 0.2710(14) 0.0560(8) Uani 0.168(3) 1 d . . P A 2
N11A N 0.2761(14) 0.2347(14) 0.1705(14) 0.0386(7) Uani 0.168(3) 1 d . . P A 2
O11A O 0.0671(15) 0.3564(14) 0.1756(15) 0.0402(7) Uani 0.168(3) 1 d D . P A 2
O13A O -0.184(2) 0.052(2) -0.232(2) 0.0638(10) Uani 0.168(3) 1 d D . P A 2
O14A O 0.2039(16) 0.0100(15) -0.0372(18) 0.0584(8) Uani 0.168(3) 1 d D . P A 2
N12A N -0.0594(17) 0.2038(19) -0.0268(17) 0.0396(7) Uani 0.168(3) 1 d D . P A 2
N13A N 0.0080(17) 0.0296(19) -0.1364(17) 0.0448(7) Uani 0.168(3) 1 d D . P A 2
C11A C 0.0533(18) 0.2529(18) 0.0836(17) 0.0331(8) Uani 0.168(3) 1 d D . P A 2
C12A C -0.0843(16) 0.0930(14) -0.1367(14) 0.0444(7) Uani 0.168(3) 1 d D . P A 2
C13A C 0.1306(18) 0.0756(18) -0.0330(18) 0.0400(8) Uani 0.168(3) 1 d D . P A 2
C14A C 0.1528(18) 0.1917(17) 0.0759(19) 0.0353(8) Uani 0.168(3) 1 d D . P A 2
C15A C -0.169(2) 0.258(3) -0.030(3) 0.0614(12) Uani 0.168(3) 1 d D . P A 2
H15D H -0.239752 0.210796 -0.115894 0.092 Uiso 0.168(3) 1 calc R U P A 2
H15E H -0.203503 0.252634 0.033516 0.092 Uiso 0.168(3) 1 calc R U P A 2
H15F H -0.137429 0.346695 -0.009137 0.092 Uiso 0.168(3) 1 calc R U P A 2
C16A C -0.013(3) -0.075(3) -0.2616(19) 0.0660(14) Uani 0.168(3) 1 d D . P A 2
H16D H 0.057984 -0.113671 -0.250678 0.099 Uiso 0.168(3) 1 calc R U P A 2
H16E H -0.098268 -0.138765 -0.294729 0.099 Uiso 0.168(3) 1 calc R U P A 2
H16F H -0.012010 -0.042636 -0.322614 0.099 Uiso 0.168(3) 1 calc R U P A 2
O21 O 0.43142(17) 0.60832(18) 0.37584(16) 0.0380(4) Uani 1 1 d . . . . .
O22 O 0.19106(19) 0.4479(2) 0.01591(18) 0.0532(6) Uani 1 1 d . . . . .
O23 O 0.7463(2) 0.8462(2) 0.3266(2) 0.0580(6) Uani 1 1 d . . . . .
O24 O 0.3852(2) 0.5719(2) -0.03130(19) 0.0609(6) Uani 1 1 d . . . . .
N21 N 0.2732(2) 0.5050(2) 0.13122(19) 0.0359(5) Uani 1 1 d . . . . .
N22 N 0.58910(19) 0.72539(19) 0.35036(19) 0.0343(5) Uani 1 1 d . . . . .
N23 N 0.5623(2) 0.7130(2) 0.1479(2) 0.0424(6) Uani 1 1 d . . . . .
C21 C 0.4693(2) 0.6382(2) 0.3024(2) 0.0306(5) Uani 1 1 d . . . . .
C22 C 0.6390(3) 0.7672(2) 0.2778(3) 0.0408(7) Uani 1 1 d . . . . .
C23 C 0.4409(3) 0.6182(3) 0.0849(3) 0.0386(6) Uani 1 1 d . . . . .
C24 C 0.3922(2) 0.5845(2) 0.1667(2) 0.0326(5) Uani 1 1 d . . . . .
C25 C 0.6685(3) 0.7857(3) 0.4889(3) 0.0530(8) Uani 1 1 d . . . . .
H25A H 0.629653 0.741102 0.527632 0.079 Uiso 0.55(4) 1 calc R U P B 1
H25B H 0.670035 0.874037 0.528891 0.079 Uiso 0.55(4) 1 calc R U P B 1
H25C H 0.758956 0.782276 0.502580 0.079 Uiso 0.55(4) 1 calc R U P B 1
H25D H 0.744368 0.855474 0.511294 0.079 Uiso 0.45(4) 1 calc R U P B 2
H25E H 0.700031 0.723527 0.510972 0.079 Uiso 0.45(4) 1 calc R U P B 2
H25F H 0.614245 0.818413 0.536837 0.079 Uiso 0.45(4) 1 calc R U P B 2
C26 C 0.6152(4) 0.7576(4) 0.0715(3) 0.0686(10) Uani 1 1 d . . . . .
H26A H 0.662797 0.848304 0.123075 0.103 Uiso 1 1 calc R U . . .
H26B H 0.542378 0.742532 -0.005494 0.103 Uiso 1 1 calc R U . . .
H26C H 0.675915 0.711927 0.045910 0.103 Uiso 1 1 calc R U . . .
N31 N 0.2362(2) 0.4867(2) 0.4585(2) 0.0380(5) Uani 1 1 d . . . . .
C32 C 0.3415(3) 0.5486(3) 0.5713(3) 0.0467(7) Uani 1 1 d . . . . .
H32 H 0.421914 0.592250 0.573913 0.056 Uiso 1 1 calc R U . . .
C33 C 0.3369(3) 0.5510(3) 0.6830(3) 0.0532(8) Uani 1 1 d . . . . .
H33 H 0.412830 0.596286 0.761093 0.064 Uiso 1 1 calc R U . . .
C34 C 0.2225(3) 0.4879(3) 0.6805(3) 0.0574(9) Uani 1 1 d . . . . .
H34 H 0.217117 0.488633 0.756430 0.069 Uiso 1 1 calc R U . . .
C35 C 0.1141(3) 0.4224(3) 0.5643(3) 0.0550(8) Uani 1 1 d . . . . .
H35 H 0.033337 0.376478 0.559152 0.066 Uiso 1 1 calc R U . . .
C36 C 0.1253(3) 0.4250(3) 0.4578(3) 0.0438(7) Uani 1 1 d . . . . .
H36 H 0.050281 0.380414 0.378988 0.053 Uiso 1 1 calc R U . . .
N41 N 0.1615(2) 0.6488(2) 0.3299(2) 0.0368(5) Uani 1 1 d . . . . .
C42 C 0.0508(3) 0.6454(3) 0.2457(3) 0.0405(6) Uani 1 1 d . . . . .
H42 H 0.008173 0.573463 0.163133 0.049 Uiso 1 1 calc R U . . .
C43 C -0.0026(3) 0.7434(3) 0.2757(3) 0.0521(8) Uani 1 1 d . . . . .
H43 H -0.082281 0.738073 0.215514 0.063 Uiso 1 1 calc R U . . .
C44 C 0.0607(4) 0.8484(3) 0.3932(3) 0.0615(9) Uani 1 1 d . . . . .
H44 H 0.025296 0.916855 0.415627 0.074 Uiso 1 1 calc R U . . .
C45 C 0.1762(4) 0.8543(3) 0.4789(3) 0.0589(9) Uani 1 1 d . . . . .
H45 H 0.222726 0.927176 0.560287 0.071 Uiso 1 1 calc R U . . .
C46 C 0.2222(3) 0.7522(3) 0.4439(3) 0.0479(8) Uani 1 1 d . . . . .
H46 H 0.300937 0.755331 0.503480 0.057 Uiso 1 1 calc R U . . .

loop_
_atom_site_aniso_label
_atom_site_aniso_U_11
_atom_site_aniso_U_22
_atom_site_aniso_U_33
_atom_site_aniso_U_23
_atom_site_aniso_U_13
_atom_site_aniso_U_12
Zn1 0.03248(15) 0.03381(16) 0.03005(14) 0.01153(12) 0.00829(11) 0.00433(11)
O1W 0.091(2) 0.124(3) 0.088(2) 0.022(2) 0.0051(18) 0.049(2)
O2W 0.116(3) 0.154(3) 0.236(5) 0.112(3) 0.058(3) 0.057(3)
O12 0.0398(13) 0.0559(16) 0.0594(16) 0.0239(13) 0.0051(11) 0.0177(11)
N11 0.0320(13) 0.0408(16) 0.0353(13) 0.0156(12) 0.0094(10) 0.0051(11)
O11 0.0314(14) 0.0344(12) 0.0367(11) 0.0066(9) 0.0067(10) 0.0044(9)
O13 0.0558(13) 0.058(2) 0.0352(11) 0.0061(12) -0.0045(10) -0.0055(13)
O14 0.0618(15) 0.0433(17) 0.065(2) 0.0189(14) 0.0246(14) 0.0208(13)
N12 0.0314(14) 0.0356(12) 0.0335(11) 0.0100(10) 0.0035(10) -0.0012(11)
N13 0.0562(16) 0.0305(15) 0.0305(14) 0.0056(11) 0.0122(11) 0.0024(12)
C11 0.0361(16) 0.0284(15) 0.0286(12) 0.0143(11) 0.0073(11) 0.0014(11)
C12 0.0481(16) 0.0385(15) 0.0323(13) 0.0133(12) 0.0085(12) -0.0005(12)
C13 0.0477(16) 0.0311(18) 0.0403(19) 0.0156(13) 0.0200(13) 0.0070(13)
C14 0.0366(14) 0.0288(18) 0.0321(14) 0.0125(13) 0.0092(11) 0.0020(12)
C15 0.037(2) 0.061(2) 0.060(2) 0.017(2) 0.0035(19) 0.0104(18)
C16 0.100(3) 0.0444(19) 0.036(2) 0.0076(19) 0.021(2) 0.017(2)
O12A 0.0398(13) 0.0559(16) 0.0594(16) 0.0239(13) 0.0051(11) 0.0177(11)
N11A 0.0320(13) 0.0408(16) 0.0353(13) 0.0156(12) 0.0094(10) 0.0051(11)
O11A 0.0314(14) 0.0344(12) 0.0367(11) 0.0066(9) 0.0067(10) 0.0044(9)
O13A 0.0558(13) 0.058(2) 0.0352(11) 0.0061(12) -0.0045(10) -0.0055(13)
O14A 0.0618(15) 0.0433(17) 0.065(2) 0.0189(14) 0.0246(14) 0.0208(13)
N12A 0.0314(14) 0.0356(12) 0.0335(11) 0.0100(10) 0.0035(10) -0.0012(11)
N13A 0.0562(16) 0.0305(15) 0.0305(14) 0.0056(11) 0.0122(11) 0.0024(12)
C11A 0.0361(16) 0.0284(15) 0.0286(12) 0.0143(11) 0.0073(11) 0.0014(11)
C12A 0.0481(16) 0.0385(15) 0.0323(13) 0.0133(12) 0.0085(12) -0.0005(12)
C13A 0.0477(16) 0.0311(18) 0.0403(19) 0.0156(13) 0.0200(13) 0.0070(13)
C14A 0.0366(14) 0.0288(18) 0.0321(14) 0.0125(13) 0.0092(11) 0.0020(12)
C15A 0.037(2) 0.061(2) 0.060(2) 0.017(2) 0.0035(19) 0.0104(18)
C16A 0.100(3) 0.0444(19) 0.036(2) 0.0076(19) 0.021(2) 0.017(2)
O21 0.0321(9) 0.0500(11) 0.0278(8) 0.0196(8) 0.0077(7) 0.0063(8)
O22 0.0448(11) 0.0566(13) 0.0279(9) 0.0099(9) -0.0026(8) -0.0020(9)
O23 0.0434(11) 0.0430(12) 0.0696(14) 0.0153(11) 0.0228(10) -0.0036(9)
O24 0.0602(13) 0.0871(16) 0.0345(10) 0.0334(11) 0.0146(9) 0.0144(12)
N21 0.0339(11) 0.0355(11) 0.0255(10) 0.0093(9) 0.0039(8) 0.0069(9)
N22 0.0292(10) 0.0317(11) 0.0302(10) 0.0100(9) 0.0054(8) 0.0033(8)
N23 0.0461(12) 0.0433(13) 0.0457(12) 0.0233(10) 0.0262(10) 0.0111(10)
C21 0.0287(11) 0.0287(11) 0.0273(11) 0.0109(9) 0.0047(9) 0.0088(9)
C22 0.0385(14) 0.0310(13) 0.0497(15) 0.0148(12) 0.0188(12) 0.0111(10)
C23 0.0418(14) 0.0427(14) 0.0347(12) 0.0208(11) 0.0147(10) 0.0147(11)
C24 0.0305(11) 0.0346(12) 0.0270(11) 0.0124(10) 0.0071(9) 0.0092(9)
C25 0.0390(15) 0.0526(18) 0.0364(15) 0.0085(14) -0.0010(12) -0.0004(13)
C26 0.081(2) 0.075(2) 0.072(2) 0.0448(18) 0.0476(17) 0.0182(18)
N31 0.0381(11) 0.0373(11) 0.0353(11) 0.0163(9) 0.0114(9) 0.0108(9)
C32 0.0379(14) 0.0558(17) 0.0390(14) 0.0232(13) 0.0086(11) 0.0050(12)
C33 0.0496(17) 0.064(2) 0.0354(14) 0.0237(14) 0.0068(13) 0.0099(15)
C34 0.0596(19) 0.079(2) 0.0409(15) 0.0336(15) 0.0223(13) 0.0201(16)
C35 0.0450(16) 0.071(2) 0.0535(17) 0.0360(15) 0.0208(13) 0.0090(14)
C36 0.0411(15) 0.0473(16) 0.0402(14) 0.0218(12) 0.0128(11) 0.0087(12)
N41 0.0389(11) 0.0332(11) 0.0304(10) 0.0117(9) 0.0105(9) 0.0063(9)
C42 0.0429(14) 0.0400(14) 0.0356(13) 0.0174(11) 0.0127(11) 0.0113(11)
C43 0.0577(18) 0.0545(17) 0.0532(17) 0.0305(14) 0.0219(14) 0.0253(14)
C44 0.085(2) 0.0457(17) 0.071(2) 0.0305(16) 0.0411(18) 0.0355(16)
C45 0.077(2) 0.0350(16) 0.0493(18) 0.0081(14) 0.0227(16) 0.0136(15)
C46 0.0484(16) 0.0381(15) 0.0365(14) 0.0070(12) 0.0079(12) 0.0060(12)

loop_
_atom_type_symbol
_atom_type_description
_atom_type_scat_dispersion_real
_atom_type_scat_dispersion_imag
_atom_type_scat_source
C C 0.0033 0.0016 'International Tables Vol C Tables 4.2.6.8 and 6.1.1.4'
H H 0.0000 0.0000 'International Tables Vol C Tables 4.2.6.8 and 6.1.1.4'
N N 0.0061 0.0033 'International Tables Vol C Tables 4.2.6.8 and 6.1.1.4'
O O 0.0106 0.0060 'International Tables Vol C Tables 4.2.6.8 and 6.1.1.4'
Zn Zn 0.2839 1.4301 'International Tables Vol C Tables 4.2.6.8 and 6.1.1.4'

loop_
_geom_angle_atom_site_label_1
_geom_angle_atom_site_label_2
_geom_angle_atom_site_label_3
_geom_angle
_geom_angle_site_symmetry_1
_geom_angle_site_symmetry_3
_geom_angle_publ_flag
O11 Zn1 N11 74.21(10) . . ?
O11 Zn1 N21 90.47(11) . . ?
O12A Zn1 N21 93.1(4) . . ?
O11A Zn1 O12A 84.8(6) . . ?
O11A Zn1 O21 165.0(5) . . ?
O11A Zn1 N21 92.8(6) . . ?
O11A Zn1 N31 96.0(6) . . ?
O11A Zn1 N41 98.4(4) . . ?
O21 Zn1 N11 103.51(9) . . ?
O21 Zn1 O11 166.61(11) . . ?
O21 Zn1 O12A 85.8(4) . . ?
O21 Zn1 N21 76.15(7) . . ?
O21 Zn1 N41 92.00(8) . . ?
N21 Zn1 N11 83.69(10) . . ?
N31 Zn1 N11 94.99(10) . . ?
N31 Zn1 O11 99.16(12) . . ?
N31 Zn1 O12A 82.2(4) . . ?
N31 Zn1 O21 94.17(8) . . ?
N31 Zn1 N21 169.56(8) . . ?
N31 Zn1 N41 92.72(9) . . ?
N41 Zn1 N11 162.09(9) . . ?
N41 Zn1 O11 88.62(9) . . ?
N41 Zn1 O12A 174.2(4) . . ?
N41 Zn1 N21 91.53(9) . . ?
H1WA O1W H1WB 105.5(16) . . ?
H2WA O2W H2WB 104.1(16) . . ?
O12 N11 Zn1 125.1(2) . . ?
O12 N11 C14 120.8(3) . . ?
C14 N11 Zn1 113.2(2) . . ?
C11 O11 Zn1 111.6(2) . . ?
C11 N12 C12 123.2(3) . . ?
C11 N12 C15 118.9(3) . . ?
C12 N12 C15 117.7(3) . . ?
C12 N13 C13 125.5(3) . . ?
C12 N13 C16 117.0(3) . . ?
C13 N13 C16 117.3(3) . . ?
O11 C11 N12 118.6(3) . . ?
O11 C11 C14 123.0(3) . . ?
N12 C11 C14 118.2(3) . . ?
O13 C12 N12 121.2(4) . . ?
O13 C12 N13 122.2(4) . . ?
N13 C12 N12 116.6(3) . . ?
O14 C13 N13 119.8(3) . . ?
O14 C13 C14 125.6(3) . . ?
N13 C13 C14 114.4(3) . . ?
N11 C14 C11 112.1(3) . . ?
N11 C14 C13 127.0(3) . . ?
C13 C14 C11 120.8(3) . . ?
N12 C15 H15A 109.5 . . ?
N12 C15 H15B 109.5 . . ?
N12 C15 H15C 109.5 . . ?
H15A C15 H15B 109.5 . . ?
H15A C15 H15C 109.5 . . ?
H15B C15 H15C 109.5 . . ?
N13 C16 H16A 109.5 . . ?
N13 C16 H16B 109.5 . . ?
N13 C16 H16C 109.5 . . ?
H16A C16 H16B 109.5 . . ?
H16A C16 H16C 109.5 . . ?
H16B C16 H16C 109.5 . . ?
N11A O12A Zn1 123.5(12) . . ?
O12A N11A C14A 123.5(16) . . ?
C11A O11A Zn1 125.0(14) . . ?
C11A N12A C12A 123.1(13) . . ?
C11A N12A C15A 121.4(15) . . ?
C12A N12A C15A 115.1(14) . . ?
C12A N13A C13A 123.2(13) . . ?
C12A N13A C16A 116.1(16) . . ?
C13A N13A C16A 119.2(16) . . ?
O11A C11A N12A 117.3(14) . . ?
O11A C11A C14A 125.4(13) . . ?
N12A C11A C14A 116.6(13) . . ?
O13A C12A N12A 121.6(17) . . ?
O13A C12A N13A 119.7(16) . . ?
N13A C12A N12A 118.6(13) . . ?
O14A C13A N13A 119.1(14) . . ?
O14A C13A C14A 124.8(15) . . ?
N13A C13A C14A 115.8(13) . . ?
N11A C14A C11A 124.8(13) . . ?
N11A C14A C13A 113.0(14) . . ?
C13A C14A C11A 122.1(13) . . ?
N12A C15A H15D 109.5 . . ?
N12A C15A H15E 109.5 . . ?
N12A C15A H15F 109.5 . . ?
H15D C15A H15E 109.5 . . ?
H15D C15A H15F 109.5 . . ?
H15E C15A H15F 109.5 . . ?
N13A C16A H16D 109.5 . . ?
N13A C16A H16E 109.5 . . ?
N13A C16A H16F 109.5 . . ?
H16D C16A H16E 109.5 . . ?
H16D C16A H16F 109.5 . . ?
H16E C16A H16F 109.5 . . ?
C21 O21 Zn1 114.08(14) . . ?
O22 N21 Zn1 124.38(18) . . ?
O22 N21 C24 121.7(2) . . ?
C24 N21 Zn1 113.91(16) . . ?
C21 N22 C22 124.1(2) . . ?
C21 N22 C25 118.8(2) . . ?
C22 N22 C25 117.0(2) . . ?
C22 N23 C23 124.9(2) . . ?
C22 N23 C26 116.9(2) . . ?
C23 N23 C26 118.3(2) . . ?
O21 C21 N22 119.6(2) . . ?
O21 C21 C24 123.3(2) . . ?
N22 C21 C24 117.1(2) . . ?
O23 C22 N22 121.0(3) . . ?
O23 C22 N23 122.0(3) . . ?
N23 C22 N22 117.0(2) . . ?
O24 C23 N23 119.4(3) . . ?
O24 C23 C24 125.5(3) . . ?
N23 C23 C24 115.0(2) . . ?
N21 C24 C21 112.0(2) . . ?
N21 C24 C23 126.3(2) . . ?
C23 C24 C21 121.7(2) . . ?
N22 C25 H25A 109.5 . . ?
N22 C25 H25B 109.5 . . ?
N22 C25 H25C 109.5 . . ?
N22 C25 H25D 109.5 . . ?
N22 C25 H25E 109.5 . . ?
N22 C25 H25F 109.5 . . ?
H25A C25 H25B 109.5 . . ?
H25A C25 H25C 109.5 . . ?
H25B C25 H25C 109.5 . . ?
H25D C25 H25E 109.5 . . ?
H25D C25 H25F 109.5 . . ?
H25E C25 H25F 109.5 . . ?
N23 C26 H26A 109.5 . . ?
N23 C26 H26B 109.5 . . ?
N23 C26 H26C 109.5 . . ?
H26A C26 H26B 109.5 . . ?
H26A C26 H26C 109.5 . . ?
H26B C26 H26C 109.5 . . ?
C32 N31 Zn1 123.7(2) . . ?
C36 N31 Zn1 119.09(18) . . ?
C36 N31 C32 117.2(3) . . ?
N31 C32 H32 118.7 . . ?
N31 C32 C33 122.5(3) . . ?
C33 C32 H32 118.7 . . ?
C32 C33 H33 120.3 . . ?
C34 C33 C32 119.4(3) . . ?
C34 C33 H33 120.3 . . ?
C33 C34 H34 120.8 . . ?
C33 C34 C35 118.5(3) . . ?
C35 C34 H34 120.8 . . ?
C34 C35 H35 120.5 . . ?
C36 C35 C34 119.0(3) . . ?
C36 C35 H35 120.5 . . ?
N31 C36 C35 123.4(3) . . ?
N31 C36 H36 118.3 . . ?
C35 C36 H36 118.3 . . ?
C42 N41 Zn1 122.01(18) . . ?
C46 N41 Zn1 119.67(19) . . ?
C46 N41 C42 118.2(2) . . ?
N41 C42 H42 119.1 . . ?
N41 C42 C43 121.9(3) . . ?
C43 C42 H42 119.1 . . ?
C42 C43 H43 120.5 . . ?
C44 C43 C42 119.0(3) . . ?
C44 C43 H43 120.5 . . ?
C43 C44 H44 120.2 . . ?
C43 C44 C45 119.5(3) . . ?
C45 C44 H44 120.2 . . ?
C44 C45 H45 120.8 . . ?
C46 C45 C44 118.3(3) . . ?
C46 C45 H45 120.8 . . ?
N41 C46 C45 122.9(3) . . ?
N41 C46 H46 118.5 . . ?
C45 C46 H46 118.5 . . ?

loop_
_geom_bond_atom_site_label_1
_geom_bond_atom_site_label_2
_geom_bond_distance
_geom_bond_site_symmetry_2
_geom_bond_publ_flag
Zn1 N11 2.203(3) . ?
Zn1 O11 2.155(3) . ?
Zn1 O12A 2.164(14) . ?
Zn1 O11A 1.959(14) . ?
Zn1 O21 2.0972(17) . ?
Zn1 N21 2.182(2) . ?
Zn1 N31 2.087(2) . ?
Zn1 N41 2.133(2) . ?
O1W H1WA 0.816(10) . ?
O1W H1WB 0.815(9) . ?
O2W H2WA 0.832(9) . ?
O2W H2WB 0.819(10) . ?
O12 N11 1.255(4) . ?
N11 C14 1.343(4) . ?
O11 C11 1.248(4) . ?
O13 C12 1.209(4) . ?
O14 C13 1.214(4) . ?
N12 C11 1.374(4) . ?
N12 C12 1.386(4) . ?
N12 C15 1.463(5) . ?
N13 C12 1.373(5) . ?
N13 C13 1.413(4) . ?
N13 C16 1.473(5) . ?
C11 C14 1.434(5) . ?
C13 C14 1.433(4) . ?
C15 H15A 0.9800 . ?
C15 H15B 0.9800 . ?
C15 H15C 0.9800 . ?
C16 H16A 0.9800 . ?
C16 H16B 0.9800 . ?
C16 H16C 0.9800 . ?
O12A N11A 1.25(2) . ?
N11A C14A 1.37(2) . ?
O11A C11A 1.258(14) . ?
O13A C12A 1.207(14) . ?
O14A C13A 1.222(15) . ?
N12A C11A 1.382(14) . ?
N12A C12A 1.387(14) . ?
N12A C15A 1.472(15) . ?
N13A C12A 1.375(14) . ?
N13A C13A 1.409(14) . ?
N13A C16A 1.475(15) . ?
C11A C14A 1.430(15) . ?
C13A C14A 1.425(15) . ?
C15A H15D 0.9800 . ?
C15A H15E 0.9800 . ?
C15A H15F 0.9800 . ?
C16A H16D 0.9800 . ?
C16A H16E 0.9800 . ?
C16A H16F 0.9800 . ?
O21 C21 1.249(3) . ?
O22 N21 1.264(2) . ?
O23 C22 1.214(3) . ?
O24 C23 1.217(3) . ?
N21 C24 1.343(3) . ?
N22 C21 1.360(3) . ?
N22 C22 1.386(4) . ?
N22 C25 1.467(3) . ?
N23 C22 1.383(4) . ?
N23 C23 1.395(3) . ?
N23 C26 1.466(4) . ?
C21 C24 1.441(3) . ?
C23 C24 1.431(4) . ?
C25 H25A 0.9800 . ?
C25 H25B 0.9800 . ?
C25 H25C 0.9800 . ?
C25 H25D 0.9800 . ?
C25 H25E 0.9800 . ?
C25 H25F 0.9800 . ?
C26 H26A 0.9800 . ?
C26 H26B 0.9800 . ?
C26 H26C 0.9800 . ?
N31 C32 1.347(3) . ?
N31 C36 1.334(4) . ?
C32 H32 0.9500 . ?
C32 C33 1.379(4) . ?
C33 H33 0.9500 . ?
C33 C34 1.363(5) . ?
C34 H34 0.9500 . ?
C34 C35 1.388(4) . ?
C35 H35 0.9500 . ?
C35 C36 1.364(4) . ?
C36 H36 0.9500 . ?
N41 C42 1.344(3) . ?
N41 C46 1.334(3) . ?
C42 H42 0.9500 . ?
C42 C43 1.378(4) . ?
C43 H43 0.9500 . ?
C43 C44 1.368(4) . ?
C44 H44 0.9500 . ?
C44 C45 1.378(5) . ?
C45 H45 0.9500 . ?
C45 C46 1.372(4) . ?
C46 H46 0.9500 . ?

loop_
_geom_hbond_atom_site_label_D
_geom_hbond_atom_site_label_H
_geom_hbond_atom_site_label_A
_geom_hbond_distance_DH
_geom_hbond_distance_HA
_geom_hbond_distance_DA
_geom_hbond_angle_DHA
_geom_hbond_site_symmetry_A
_geom_hbond_publ_flag
O1W H1WA O13 0.816(10) 2.37(4) 3.036(5) 140(5) . yes
O1W H1WA O13A 0.816(10) 2.26(4) 2.96(2) 143(6) . yes
O1W H1WB O1W 0.815(9) 2.393(10) 2.897(7) 120.9(9) 2_454 yes
O2W H2WB O1W 0.819(10) 2.11(2) 2.868(7) 155(4) 2 yes
C25 H25B O13 0.98 2.60 3.237(5) 123.0 1_666 yes
C26 H26C O22 0.98 2.62 3.588(5) 167.6 2_665 yes
C32 H32 O12 0.95 2.62 3.297(4) 129.0 2_666 yes
C32 H32 O21 0.95 2.55 3.140(4) 120.3 . yes
C36 H36 O11 0.95 2.57 3.227(4) 126.1 . yes
C36 H36 O11A 0.95 2.47 3.065(19) 120.9 . yes
C42 H42 O11 0.95 2.55 3.052(4) 113.5 . yes
C42 H42 O22 0.95 2.53 3.165(3) 124.8 2_565 yes
C43 H43 O22 0.95 2.59 3.183(4) 121.2 2_565 yes
C45 H45 O23 0.95 2.45 3.250(4) 142.1 2_676 yes

loop_
_geom_torsion_atom_site_label_1
_geom_torsion_atom_site_label_2
_geom_torsion_atom_site_label_3
_geom_torsion_atom_site_label_4
_geom_torsion
_geom_torsion_site_symmetry_1
_geom_torsion_site_symmetry_2
_geom_torsion_site_symmetry_3
_geom_torsion_site_symmetry_4
_geom_torsion_publ_flag
Zn1 N11 C14 C11 -13.0(5) . . . . ?
Zn1 N11 C14 C13 164.6(5) . . . . ?
Zn1 O11 C11 N12 -163.0(4) . . . . ?
Zn1 O11 C11 C14 22.9(6) . . . . ?
Zn1 O12A N11A C14A -19(3) . . . . ?
Zn1 O11A C11A N12A -142(2) . . . . ?
Zn1 O11A C11A C14A 27(4) . . . . ?
Zn1 O21 C21 N22 172.38(18) . . . . ?
Zn1 O21 C21 C24 -7.7(3) . . . . ?
Zn1 N21 C24 C21 2.4(3) . . . . ?
Zn1 N21 C24 C23 -176.0(2) . . . . ?
Zn1 N31 C32 C33 175.6(2) . . . . ?
Zn1 N31 C36 C35 -176.4(3) . . . . ?
Zn1 N41 C42 C43 174.5(2) . . . . ?
Zn1 N41 C46 C45 -176.1(3) . . . . ?
O12 N11 C14 C11 177.4(4) . . . . ?
O12 N11 C14 C13 -5.1(7) . . . . ?
O11 C11 C14 N11 -6.7(7) . . . . ?
O11 C11 C14 C13 175.5(5) . . . . ?
O14 C13 C14 N11 5.7(9) . . . . ?
O14 C13 C14 C11 -177.0(5) . . . . ?
N12 C11 C14 N11 179.1(5) . . . . ?
N12 C11 C14 C13 1.4(8) . . . . ?
N13 C13 C14 N11 -169.7(5) . . . . ?
N13 C13 C14 C11 7.7(8) . . . . ?
C11 N12 C12 O13 -173.7(6) . . . . ?
C11 N12 C12 N13 6.2(8) . . . . ?
C12 N12 C11 O11 176.7(5) . . . . ?
C12 N12 C11 C14 -8.9(8) . . . . ?
C12 N13 C13 O14 173.4(6) . . . . ?
C12 N13 C13 C14 -11.0(8) . . . . ?
C13 N13 C12 O13 -175.7(6) . . . . ?
C13 N13 C12 N12 4.4(8) . . . . ?
C15 N12 C11 O11 1.2(8) . . . . ?
C15 N12 C11 C14 175.6(6) . . . . ?
C15 N12 C12 O13 1.9(9) . . . . ?
C15 N12 C12 N13 -178.3(6) . . . . ?
C16 N13 C12 O13 0.5(9) . . . . ?
C16 N13 C12 N12 -179.4(5) . . . . ?
C16 N13 C13 O14 -2.8(8) . . . . ?
C16 N13 C13 C14 172.8(5) . . . . ?
O12A N11A C14A C11A -6(4) . . . . ?
O12A N11A C14A C13A 176(2) . . . . ?
O11A C11A C14A N11A 3(5) . . . . ?
O11A C11A C14A C13A -179(3) . . . . ?
O14A C13A C14A N11A 10(4) . . . . ?
O14A C13A C14A C11A -169(3) . . . . ?
N12A C11A C14A N11A 173(3) . . . . ?
N12A C11A C14A C13A -9(4) . . . . ?
N13A C13A C14A N11A -177(3) . . . . ?
N13A C13A C14A C11A 4(4) . . . . ?
C11A N12A C12A O13A 179(3) . . . . ?
C11A N12A C12A N13A -1(4) . . . . ?
C12A N12A C11A O11A 178(3) . . . . ?
C12A N12A C11A C14A 7(4) . . . . ?
C12A N13A C13A O14A 176(3) . . . . ?
C12A N13A C13A C14A 2(4) . . . . ?
C13A N13A C12A O13A 176(3) . . . . ?
C13A N13A C12A N12A -4(4) . . . . ?
C15A N12A C11A O11A -10(5) . . . . ?
C15A N12A C11A C14A 179(3) . . . . ?
C15A N12A C12A O13A 7(4) . . . . ?
C15A N12A C12A N13A -173(3) . . . . ?
C16A N13A C12A O13A 10(4) . . . . ?
C16A N13A C12A N12A -170(3) . . . . ?
C16A N13A C13A O14A -19(5) . . . . ?
C16A N13A C13A C14A 168(3) . . . . ?
O21 C21 C24 N21 3.5(4) . . . . ?
O21 C21 C24 C23 -178.0(3) . . . . ?
O22 N21 C24 C21 -179.8(2) . . . . ?
O22 N21 C24 C23 1.8(4) . . . . ?
O24 C23 C24 N21 -6.1(5) . . . . ?
O24 C23 C24 C21 175.6(3) . . . . ?
N22 C21 C24 N21 -176.6(2) . . . . ?
N22 C21 C24 C23 1.9(4) . . . . ?
N23 C23 C24 N21 173.4(2) . . . . ?
N23 C23 C24 C21 -4.8(4) . . . . ?
C21 N22 C22 O23 179.4(3) . . . . ?
C21 N22 C22 N23 -2.0(4) . . . . ?
C22 N22 C21 O21 -178.4(2) . . . . ?
C22 N22 C21 C24 1.7(4) . . . . ?
C22 N23 C23 O24 -175.7(3) . . . . ?
C22 N23 C23 C24 4.7(4) . . . . ?
C23 N23 C22 O23 177.1(3) . . . . ?
C23 N23 C22 N22 -1.5(4) . . . . ?
C25 N22 C21 O21 -2.3(4) . . . . ?
C25 N22 C21 C24 177.8(2) . . . . ?
C25 N22 C22 O23 3.2(4) . . . . ?
C25 N22 C22 N23 -178.1(2) . . . . ?
C26 N23 C22 O23 -1.5(4) . . . . ?
C26 N23 C22 N22 179.9(3) . . . . ?
C26 N23 C23 O24 2.9(4) . . . . ?
C26 N23 C23 C24 -176.7(3) . . . . ?
N31 C32 C33 C34 0.6(5) . . . . ?
C32 N31 C36 C35 0.4(5) . . . . ?
C32 C33 C34 C35 0.3(5) . . . . ?
C33 C34 C35 C36 -0.9(5) . . . . ?
C34 C35 C36 N31 0.5(5) . . . . ?
C36 N31 C32 C33 -0.9(5) . . . . ?
N41 C42 C43 C44 1.7(5) . . . . ?
C42 N41 C46 C45 0.5(5) . . . . ?
C42 C43 C44 C45 0.1(5) . . . . ?
C43 C44 C45 C46 -1.5(6) . . . . ?
C44 C45 C46 N41 1.2(5) . . . . ?
C46 N41 C42 C43 -2.0(4) . . . . ?

loop_
_smtbx_masks_void_nr
_smtbx_masks_void_average_x
_smtbx_masks_void_average_y
_smtbx_masks_void_average_z
_smtbx_masks_void_volume
_smtbx_masks_void_count_electrons
_smtbx_masks_void_content
1 0.277 0.799 0.802 36.3 3.1 ?
2 0.723 0.201 0.198 36.3 3.2 ?
